data_4085033
loop_
_publ_author_name
'Wilfling, Petra'
'Schittelkopf, Kathrin'
'Flock, Michaela'
'Herber, Rolfe H.'
'Power, Philip P.'
'Fischer, Roland C.'

_publ_section_title
;
 Influence of Ligand Modifications on Structural and Spectroscopic
 Properties in Terphenyl Based Heavier Group 14 Carbene Homologues
;
_journal_issue 11
_journal_name_full Organometallics
_journal_page_first 2222
_journal_paper_doi 10.1021/om500946e
_journal_volume 34
_journal_year 2015
_chemical_formula_sum 'C66 H89 Ge O1.5'
_chemical_formula_weight 978.96
_chemical_name_systematic
; 
 ? 
;
_space_group_IT_number 2
_symmetry_cell_setting triclinic
_symmetry_space_group_name_Hall '-P 1'
_symmetry_space_group_name_H-M 'P -1'
_atom_sites_solution_hydrogens geom
_atom_sites_solution_primary direct
_atom_sites_solution_secondary difmap
_audit_creation_method SHELXL-97
_cell_angle_alpha 96.6240(10)
_cell_angle_beta 105.9330(10)
_cell_angle_gamma 102.695(2)
_cell_formula_units_Z 2
_cell_length_a 12.1296(4)
_cell_length_b 12.1655(4)
_cell_length_c 21.0705(7)
_cell_measurement_reflns_used 9993
_cell_measurement_temperature 100(2)
_cell_measurement_theta_max 0.00
_cell_measurement_theta_min 0.00
_cell_volume 2865.08(17)
_computing_cell_refinement 'Bruker SAINT'
_computing_data_collection 'Bruker APEX2'
_computing_data_reduction 'Bruker SAINT'
_computing_molecular_graphics 'Bruker SHELXTL'
_computing_publication_material 'Bruker SHELXTL'
_computing_structure_refinement 'SHELXL-97 (Sheldrick, 2008)'
_computing_structure_solution 'SHELXS-97 (Sheldrick, 2008)'
_diffrn_ambient_temperature 100(2)
_diffrn_measured_fraction_theta_full 0.975
_diffrn_measured_fraction_theta_max 0.975
_diffrn_measurement_device_type 'Bruker APEX-II CCD'
_diffrn_measurement_method '\f and \w scans'
_diffrn_radiation_monochromator graphite
_diffrn_radiation_source 'fine-focus sealed tube'
_diffrn_radiation_type MoK\a
_diffrn_radiation_wavelength 0.71073
_diffrn_reflns_av_R_equivalents 0.0319
_diffrn_reflns_av_sigmaI/netI 0.0247
_diffrn_reflns_limit_h_max 15
_diffrn_reflns_limit_h_min -15
_diffrn_reflns_limit_k_max 15
_diffrn_reflns_limit_k_min -15
_diffrn_reflns_limit_l_max 26
_diffrn_reflns_limit_l_min -26
_diffrn_reflns_number 72190
_diffrn_reflns_theta_full 27.00
_diffrn_reflns_theta_max 27.00
_diffrn_reflns_theta_min 1.75
_exptl_absorpt_coefficient_mu 0.575
_exptl_absorpt_correction_T_max 0.695
_exptl_absorpt_correction_T_min 0.618
_exptl_absorpt_correction_type multi-scan
_exptl_absorpt_process_details SADABS
_exptl_crystal_colour blue
_exptl_crystal_density_diffrn 1.135
_exptl_crystal_density_method 'not measured'
_exptl_crystal_description Block
_exptl_crystal_F_000 1058
_exptl_crystal_size_max 0.42
_exptl_crystal_size_mid 0.34
_exptl_crystal_size_min 0.21
_refine_diff_density_max 1.087
_refine_diff_density_min -0.568
_refine_diff_density_rms 0.076
_refine_ls_extinction_method none
_refine_ls_goodness_of_fit_ref 1.116
_refine_ls_hydrogen_treatment constr
_refine_ls_matrix_type full
_refine_ls_number_parameters 651
_refine_ls_number_reflns 12212
_refine_ls_number_restraints 2
_refine_ls_restrained_S_all 1.127
_refine_ls_R_factor_all 0.0607
_refine_ls_R_factor_gt 0.0522
_refine_ls_shift/su_max 0.001
_refine_ls_shift/su_mean 0.000
_refine_ls_structure_factor_coef Fsqd
_refine_ls_weighting_details 'calc w=1/[\s^2^(Fo^2^)+(0.0322P)^2^+6.8964P] where P=(Fo^2^+2Fc^2^)/3'
_refine_ls_weighting_scheme calc
_refine_ls_wR_factor_gt 0.1335
_refine_ls_wR_factor_ref 0.1367
_reflns_number_gt 10886
_reflns_number_total 12212
_reflns_threshold_expression >2sigma(I)
_cod_data_source_file om500946e_si_002.cif
_cod_data_source_block Ge(Ar#-iPr2)2
_cod_depositor_comments
;
The following automatic conversions were performed:

'_symmetry_cell_setting' value 'Triclinic' changed to 'triclinic'
according to
/home/saulius/struct/COD-crude-data--automatic-downloads/rss-feeds/ACS/lib/dictionaries/cif_core.dic
dictionary named 'cif_core.dic' version 2.4.2 from 2011-04-26.

Automatic conversion script
Id: cif_fix_values 2935 2014-11-11 08:27:57Z andrius 

 Adding full bibliography for 4085033--4085041.cif.
;
_cod_original_cell_volume 2865.08(16)
_cod_original_sg_symbol_H-M P-1
_cod_original_formula_sum 'C66 H89 Ge O1.50'
_cod_database_code 4085033

loop_
_symmetry_equiv_pos_as_xyz
'x, y, z'
'-x, -y, -z'

loop_
_atom_site_label
_atom_site_type_symbol
_atom_site_fract_x
_atom_site_fract_y
_atom_site_fract_z
_atom_site_U_iso_or_equiv
_atom_site_adp_type
_atom_site_occupancy
_atom_site_symmetry_multiplicity
_atom_site_calc_flag
_atom_site_refinement_flags
_atom_site_disorder_assembly
_atom_site_disorder_group
Ge1 Ge 0.86161(2) 0.83033(2) 0.272597(14) 0.01848(8) Uani 1 1 d . . .
C1 C 0.7490(2) 0.8842(2) 0.31856(13) 0.0173(5) Uani 1 1 d . . .
C2 C 0.6657(2) 0.8176(2) 0.34378(14) 0.0202(5) Uani 1 1 d . . .
C3 C 0.6299(3) 0.8684(2) 0.39567(16) 0.0258(6) Uani 1 1 d . . .
C4 C 0.6776(3) 0.9853(2) 0.42122(15) 0.0256(6) Uani 1 1 d . . .
H4 H 0.6540 1.0187 0.4555 0.031 Uiso 1 1 calc R . .
C5 C 0.7591(2) 1.0541(2) 0.39752(14) 0.0205(5) Uani 1 1 d . . .
C6 C 0.7956(2) 1.0028(2) 0.34657(13) 0.0180(5) Uani 1 1 d . . .
C7 C 0.5422(3) 0.8002(3) 0.42615(17) 0.0335(7) Uani 1 1 d . . .
H7 H 0.5169 0.7204 0.4024 0.040 Uiso 1 1 calc R . .
C8 C 0.4315(3) 0.8447(4) 0.41713(19) 0.0477(10) Uani 1 1 d . . .
H8A H 0.3738 0.7938 0.4310 0.072 Uiso 1 1 calc R . .
H8B H 0.3984 0.8482 0.3707 0.072 Uiso 1 1 calc R . .
H8C H 0.4527 0.9199 0.4440 0.072 Uiso 1 1 calc R . .
C10 C 0.8085(3) 1.1814(2) 0.42888(14) 0.0213(5) Uani 1 1 d . . .
H10 H 0.8523 1.2183 0.4009 0.026 Uiso 1 1 calc R . .
C11 C 0.8962(3) 1.1981(3) 0.49935(16) 0.0331(7) Uani 1 1 d . . .
H11A H 0.8550 1.1648 0.5283 0.050 Uiso 1 1 calc R . .
H11B H 0.9308 1.2785 0.5169 0.050 Uiso 1 1 calc R . .
H11C H 0.9578 1.1613 0.4970 0.050 Uiso 1 1 calc R . .
C12 C 0.7112(3) 1.2416(2) 0.43183(16) 0.0285(6) Uani 1 1 d . . .
H12A H 0.6557 1.2297 0.3877 0.043 Uiso 1 1 calc R . .
H12B H 0.7464 1.3223 0.4481 0.043 Uiso 1 1 calc R . .
H12C H 0.6703 1.2106 0.4615 0.043 Uiso 1 1 calc R . .
C13 C 0.6141(2) 0.6914(2) 0.31791(14) 0.0190(5) Uani 1 1 d . . .
C14 C 0.5034(2) 0.6516(2) 0.26750(14) 0.0230(6) Uani 1 1 d . . .
C15 C 0.4508(3) 0.5340(3) 0.24825(16) 0.0288(6) Uani 1 1 d . . .
H15 H 0.3788 0.5074 0.2140 0.035 Uiso 1 1 calc R . .
C16 C 0.5037(3) 0.4557(2) 0.27921(16) 0.0280(6) Uani 1 1 d . . .
C17 C 0.6114(3) 0.4967(2) 0.32957(16) 0.0271(6) Uani 1 1 d . . .
H17 H 0.6467 0.4447 0.3510 0.033 Uiso 1 1 calc R . .
C18 C 0.6684(2) 0.6128(2) 0.34918(14) 0.0224(6) Uani 1 1 d . . .
C19 C 0.4393(3) 0.7353(3) 0.23724(18) 0.0409(8) Uani 1 1 d . . .
H19A H 0.3724 0.6948 0.1991 0.061 Uiso 1 1 calc R . .
H19B H 0.4925 0.7910 0.2232 0.061 Uiso 1 1 calc R . .
H19C H 0.4122 0.7735 0.2701 0.061 Uiso 1 1 calc R . .
C20 C 0.4462(3) 0.3279(3) 0.2581(2) 0.0466(10) Uani 1 1 d . . .
H20A H 0.4983 0.2909 0.2421 0.070 Uiso 1 1 calc R . .
H20B H 0.3724 0.3144 0.2229 0.070 Uiso 1 1 calc R . .
H20C H 0.4316 0.2973 0.2959 0.070 Uiso 1 1 calc R . .
C21 C 0.7868(3) 0.6539(3) 0.40439(17) 0.0358(8) Uani 1 1 d . . .
H21A H 0.8025 0.5917 0.4265 0.054 Uiso 1 1 calc R . .
H21B H 0.7841 0.7154 0.4364 0.054 Uiso 1 1 calc R . .
H21C H 0.8487 0.6807 0.3853 0.054 Uiso 1 1 calc R . .
C22 C 0.8811(2) 1.0774(2) 0.31915(13) 0.0168(5) Uani 1 1 d . . .
C23 C 0.8332(2) 1.1390(2) 0.27018(13) 0.0181(5) Uani 1 1 d . . .
C24 C 0.9092(3) 1.2118(2) 0.24543(14) 0.0215(5) Uani 1 1 d . . .
H24 H 0.8775 1.2522 0.2133 0.026 Uiso 1 1 calc R . .
C25 C 1.0314(3) 1.2261(2) 0.26713(15) 0.0247(6) Uani 1 1 d . . .
C26 C 1.0769(2) 1.1673(2) 0.31628(15) 0.0242(6) Uani 1 1 d . . .
H26 H 1.1586 1.1768 0.3314 0.029 Uiso 1 1 calc R . .
C27 C 1.0048(2) 1.0944(2) 0.34392(14) 0.0200(5) Uani 1 1 d . . .
C28 C 0.7023(2) 1.1315(3) 0.24933(14) 0.0245(6) Uani 1 1 d . . .
H28A H 0.6843 1.1771 0.2155 0.037 Uiso 1 1 calc R . .
H28B H 0.6812 1.1595 0.2876 0.037 Uiso 1 1 calc R . .
H28C H 0.6580 1.0530 0.2315 0.037 Uiso 1 1 calc R . .
C29 C 1.1105(3) 1.3053(3) 0.2376(2) 0.0397(8) Uani 1 1 d . . .
H29A H 1.1922 1.3117 0.2610 0.060 Uiso 1 1 calc R . .
H29B H 1.0957 1.3797 0.2423 0.060 Uiso 1 1 calc R . .
H29C H 1.0935 1.2746 0.1909 0.060 Uiso 1 1 calc R . .
C30 C 1.0612(3) 1.0392(3) 0.40042(15) 0.0274(6) Uani 1 1 d . . .
H30A H 1.1160 1.0018 0.3878 0.041 Uiso 1 1 calc R . .
H30B H 1.0005 0.9837 0.4095 0.041 Uiso 1 1 calc R . .
H30C H 1.1029 1.0969 0.4400 0.041 Uiso 1 1 calc R . .
C31 C 0.8083(2) 0.7331(2) 0.17781(13) 0.0196(5) Uani 1 1 d . . .
C32 C 0.7576(2) 0.7612(2) 0.11529(14) 0.0216(5) Uani 1 1 d . . .
C33 C 0.7677(3) 0.7030(3) 0.05586(15) 0.0289(7) Uani 1 1 d . . .
C34 C 0.8307(3) 0.6202(3) 0.06053(16) 0.0366(8) Uani 1 1 d . . .
H34 H 0.8398 0.5843 0.0216 0.044 Uiso 1 1 calc R . .
C35 C 0.8805(3) 0.5889(3) 0.12107(16) 0.0325(7) Uani 1 1 d . . .
C36 C 0.8690(3) 0.6462(2) 0.17967(14) 0.0229(6) Uani 1 1 d . . .
C37 C 0.7094(3) 0.7258(3) -0.01362(15) 0.0315(7) Uani 1 1 d . . .
H37 H 0.6663 0.7836 -0.0077 0.038 Uiso 1 1 calc R . .
C38 C 0.8002(3) 0.7734(3) -0.04791(17) 0.0414(8) Uani 1 1 d . . .
H38A H 0.8567 0.8410 -0.0192 0.062 Uiso 1 1 calc R . .
H38B H 0.7603 0.7926 -0.0895 0.062 Uiso 1 1 calc R . .
H38C H 0.8408 0.7167 -0.0566 0.062 Uiso 1 1 calc R . .
C39 C 0.6189(3) 0.6177(3) -0.05931(18) 0.0440(9) Uani 1 1 d . . .
H39A H 0.6594 0.5607 -0.0677 0.066 Uiso 1 1 calc R . .
H39B H 0.5793 0.6365 -0.1011 0.066 Uiso 1 1 calc R . .
H39C H 0.5616 0.5883 -0.0377 0.066 Uiso 1 1 calc R . .
C40 C 0.9472(4) 0.4959(4) 0.12217(18) 0.0509(11) Uani 1 1 d . . .
H40 H 0.9649 0.4776 0.1674 0.061 Uiso 1 1 calc R . .
C41 C 0.8735(5) 0.3854(3) 0.0727(2) 0.0592(13) Uani 1 1 d . . .
H41A H 0.7983 0.3608 0.0803 0.089 Uiso 1 1 calc R . .
H41B H 0.9152 0.3269 0.0789 0.089 Uiso 1 1 calc R . .
H41C H 0.8608 0.3991 0.0276 0.089 Uiso 1 1 calc R . .
C43 C 0.6911(2) 0.8519(2) 0.10951(13) 0.0193(5) Uani 1 1 d . . .
C44 C 0.5684(3) 0.8213(3) 0.09935(16) 0.0281(6) Uani 1 1 d . . .
C45 C 0.5064(3) 0.9051(3) 0.09124(18) 0.0393(8) Uani 1 1 d . . .
H45 H 0.4257 0.8854 0.0865 0.047 Uiso 1 1 calc R . .
C46 C 0.5616(3) 1.0164(3) 0.08997(16) 0.0367(8) Uani 1 1 d . . .
C47 C 0.6815(3) 1.0441(3) 0.09699(15) 0.0318(7) Uani 1 1 d . . .
H47 H 0.7188 1.1182 0.0944 0.038 Uiso 1 1 calc R . .
C48 C 0.7488(3) 0.9642(2) 0.10787(14) 0.0232(6) Uani 1 1 d . . .
C49 C 0.5042(4) 0.6980(3) 0.0941(2) 0.0529(11) Uani 1 1 d . . .
H49A H 0.5065 0.6527 0.0543 0.079 Uiso 1 1 calc R . .
H49B H 0.4230 0.6929 0.0918 0.079 Uiso 1 1 calc R . .
H49C H 0.5421 0.6700 0.1329 0.079 Uiso 1 1 calc R . .
C50 C 0.4925(4) 1.1064(4) 0.0824(2) 0.0631(14) Uani 1 1 d . . .
H50A H 0.4221 1.0783 0.0443 0.095 Uiso 1 1 calc R . .
H50B H 0.5410 1.1753 0.0759 0.095 Uiso 1 1 calc R . .
H50C H 0.4705 1.1226 0.1222 0.095 Uiso 1 1 calc R . .
C51 C 0.8804(3) 0.9982(3) 0.1176(2) 0.0420(9) Uani 1 1 d . . .
H51A H 0.9231 0.9939 0.1625 0.063 Uiso 1 1 calc R . .
H51B H 0.9033 1.0753 0.1104 0.063 Uiso 1 1 calc R . .
H51C H 0.8986 0.9472 0.0861 0.063 Uiso 1 1 calc R . .
C52 C 0.9131(2) 0.6040(2) 0.24443(13) 0.0186(5) Uani 1 1 d . . .
C53 C 1.0291(2) 0.6476(2) 0.28826(14) 0.0198(5) Uani 1 1 d . . .
C54 C 1.0647(2) 0.5979(2) 0.34446(14) 0.0202(5) Uani 1 1 d . . .
H54 H 1.1408 0.6283 0.3745 0.024 Uiso 1 1 calc R . .
C55 C 0.9901(2) 0.5047(2) 0.35683(14) 0.0200(5) Uani 1 1 d . . .
C56 C 0.8761(2) 0.4605(2) 0.31137(14) 0.0201(5) Uani 1 1 d . . .
H56 H 0.8255 0.3971 0.3186 0.024 Uiso 1 1 calc R . .
C57 C 0.8361(2) 0.5086(2) 0.25554(13) 0.0197(5) Uani 1 1 d . . .
C58 C 1.1177(3) 0.7446(3) 0.27604(16) 0.0274(6) Uani 1 1 d . . .
H58A H 1.0838 0.7638 0.2333 0.041 Uiso 1 1 calc R . .
H58B H 1.1884 0.7213 0.2761 0.041 Uiso 1 1 calc R . .
H58C H 1.1373 0.8104 0.3109 0.041 Uiso 1 1 calc R . .
C59 C 1.0303(3) 0.4494(3) 0.41666(15) 0.0273(6) Uani 1 1 d . . .
H59A H 1.0429 0.3769 0.4018 0.041 Uiso 1 1 calc R . .
H59B H 0.9704 0.4377 0.4388 0.041 Uiso 1 1 calc R . .
H59C H 1.1031 0.4985 0.4474 0.041 Uiso 1 1 calc R . .
C60 C 0.7144(3) 0.4548(3) 0.20535(15) 0.0280(6) Uani 1 1 d . . .
H60A H 0.6743 0.3909 0.2206 0.042 Uiso 1 1 calc R . .
H60B H 0.7226 0.4287 0.1625 0.042 Uiso 1 1 calc R . .
H60C H 0.6691 0.5106 0.2010 0.042 Uiso 1 1 calc R . .
C9 C 0.5991(3) 0.8014(3) 0.5000(2) 0.0407(8) Uani 1 1 d . . .
H9A H 0.6690 0.7741 0.5056 0.061 Uiso 1 1 calc R . .
H9B H 0.5438 0.7526 0.5164 0.061 Uiso 1 1 calc R . .
H9C H 0.6205 0.8783 0.5248 0.061 Uiso 1 1 calc R . .
C42 C 1.0649(4) 0.5387(4) 0.1090(2) 0.0600(13) Uani 1 1 d . . .
H42A H 1.0503 0.5570 0.0648 0.090 Uiso 1 1 calc R . .
H42B H 1.1067 0.4801 0.1121 0.090 Uiso 1 1 calc R . .
H42C H 1.1120 0.6061 0.1417 0.090 Uiso 1 1 calc R . .
C63 C 0.1552(6) 0.9256(5) 0.1168(3) 0.0828(17) Uani 1 1 d . . .
H63A H 0.1436 0.9986 0.1063 0.099 Uiso 1 1 calc R . .
H63B H 0.0885 0.8892 0.1307 0.099 Uiso 1 1 calc R . .
C62 C 0.2655(8) 1.0235(5) 0.2266(3) 0.100(2) Uani 1 1 d . . .
H62A H 0.1959 0.9986 0.2409 0.120 Uiso 1 1 calc R . .
H62B H 0.2658 1.0982 0.2148 0.120 Uiso 1 1 calc R . .
C61 C 0.3679(8) 1.0351(5) 0.2813(4) 0.118(3) Uani 1 1 d . . .
H61A H 0.3736 0.9606 0.2903 0.177 Uiso 1 1 calc R . .
H61B H 0.3626 1.0802 0.3204 0.177 Uiso 1 1 calc R . .
H61C H 0.4371 1.0723 0.2706 0.177 Uiso 1 1 calc R . .
C64 C 0.1513(5) 0.8565(7) 0.0572(4) 0.118(3) Uani 1 1 d . . .
H64A H 0.2038 0.8989 0.0366 0.176 Uiso 1 1 calc R . .
H64B H 0.0717 0.8344 0.0269 0.176 Uiso 1 1 calc R . .
H64C H 0.1758 0.7891 0.0677 0.176 Uiso 1 1 calc R . .
O1 O 0.2550(3) 0.9470(3) 0.1697(2) 0.0744(10) Uani 1 1 d . . .
O2 O 0.5000 0.5000 0.5000 0.0755(18) Uani 1 2 d SD . .
C65A C 0.3785(6) 0.5028(6) 0.4658(4) 0.0359(19) Uani 0.522(10) 1 d PD A 1
H65A H 0.3275 0.4556 0.4861 0.043 Uiso 0.522(10) 1 calc PR A 1
H65B H 0.3744 0.5809 0.4776 0.043 Uiso 0.522(10) 1 calc PR A 1
C65B C 0.4514(7) 0.4763(6) 0.4399(4) 0.040(2) Uani 0.478(10) 1 d PD A 2
H65C H 0.4598 0.4006 0.4259 0.048 Uiso 0.478(10) 1 calc PR A 2
H65D H 0.5010 0.5283 0.4211 0.048 Uiso 0.478(10) 1 calc PR A 2
C66 C 0.3310(5) 0.4736(5) 0.4036(5) 0.121(3) Uani 1 1 d D . .
H66A H 0.2512 0.4815 0.3919 0.182 Uiso 0.50 1 calc PR A 1
H66B H 0.3295 0.3952 0.3898 0.182 Uiso 0.50 1 calc PR A 1
H66C H 0.3758 0.5218 0.3814 0.182 Uiso 0.50 1 calc PR A 1
H66D H 0.3865 0.4508 0.3834 0.182 Uiso 0.50 1 calc PR A 1
H66E H 0.3082 0.5371 0.3856 0.182 Uiso 0.50 1 calc PR A 1
H66F H 0.2619 0.4105 0.3940 0.182 Uiso 0.50 1 calc PR A 1

loop_
_atom_site_aniso_label
_atom_site_aniso_U_11
_atom_site_aniso_U_22
_atom_site_aniso_U_33
_atom_site_aniso_U_23
_atom_site_aniso_U_13
_atom_site_aniso_U_12
Ge1 0.02002(15) 0.01615(14) 0.02073(15) 0.00212(10) 0.00684(11) 0.00771(10)
C1 0.0205(13) 0.0156(12) 0.0180(12) 0.0044(10) 0.0071(10) 0.0073(10)
C2 0.0220(13) 0.0160(12) 0.0226(13) 0.0012(10) 0.0084(11) 0.0046(10)
C3 0.0296(15) 0.0189(13) 0.0320(16) 0.0029(12) 0.0186(12) 0.0023(11)
C4 0.0353(16) 0.0189(13) 0.0269(15) 0.0006(11) 0.0193(12) 0.0051(12)
C5 0.0257(14) 0.0164(12) 0.0215(13) 0.0028(10) 0.0100(11) 0.0067(11)
C6 0.0183(12) 0.0176(12) 0.0184(13) 0.0047(10) 0.0057(10) 0.0049(10)
C7 0.0440(18) 0.0195(14) 0.0406(18) -0.0015(13) 0.0298(15) -0.0018(13)
C8 0.0306(18) 0.075(3) 0.038(2) 0.0193(19) 0.0171(15) 0.0027(18)
C10 0.0290(14) 0.0158(12) 0.0205(13) 0.0026(10) 0.0115(11) 0.0042(11)
C11 0.0431(18) 0.0239(15) 0.0251(16) -0.0016(12) 0.0011(13) 0.0096(13)
C12 0.0399(17) 0.0201(14) 0.0291(16) 0.0026(12) 0.0147(13) 0.0109(12)
C13 0.0201(13) 0.0156(12) 0.0240(14) 0.0026(10) 0.0117(11) 0.0043(10)
C14 0.0245(14) 0.0235(14) 0.0224(14) 0.0025(11) 0.0088(11) 0.0082(11)
C15 0.0192(14) 0.0297(15) 0.0323(16) -0.0086(13) 0.0096(12) 0.0011(12)
C16 0.0309(15) 0.0169(13) 0.0398(18) -0.0011(12) 0.0240(13) 0.0006(11)
C17 0.0395(17) 0.0189(13) 0.0321(16) 0.0086(12) 0.0196(13) 0.0136(12)
C18 0.0250(14) 0.0208(13) 0.0243(14) 0.0030(11) 0.0096(11) 0.0099(11)
C19 0.046(2) 0.0421(19) 0.0329(18) 0.0006(15) -0.0001(15) 0.0262(16)
C20 0.048(2) 0.0199(16) 0.075(3) -0.0047(16) 0.038(2) -0.0019(14)
C21 0.0380(18) 0.0357(17) 0.0293(17) -0.0044(13) -0.0020(13) 0.0218(15)
C22 0.0188(12) 0.0141(11) 0.0173(12) 0.0012(10) 0.0061(10) 0.0044(10)
C23 0.0212(13) 0.0190(12) 0.0149(12) 0.0006(10) 0.0062(10) 0.0080(10)
C24 0.0308(15) 0.0185(13) 0.0197(13) 0.0057(10) 0.0111(11) 0.0103(11)
C25 0.0289(15) 0.0198(13) 0.0293(15) 0.0037(11) 0.0168(12) 0.0047(11)
C26 0.0162(13) 0.0238(14) 0.0321(16) 0.0019(12) 0.0088(11) 0.0045(11)
C27 0.0216(13) 0.0169(12) 0.0212(13) 0.0009(10) 0.0058(10) 0.0069(10)
C28 0.0229(14) 0.0328(15) 0.0202(13) 0.0061(12) 0.0057(11) 0.0127(12)
C29 0.0403(19) 0.0348(18) 0.052(2) 0.0159(16) 0.0270(17) 0.0053(15)
C30 0.0253(14) 0.0289(15) 0.0258(15) 0.0061(12) 0.0012(11) 0.0103(12)
C31 0.0232(13) 0.0227(13) 0.0170(13) 0.0038(10) 0.0094(10) 0.0101(11)
C32 0.0271(14) 0.0209(13) 0.0210(14) 0.0050(11) 0.0091(11) 0.0121(11)
C33 0.0439(18) 0.0326(16) 0.0185(14) 0.0091(12) 0.0117(12) 0.0219(14)
C34 0.066(2) 0.0407(18) 0.0204(15) 0.0093(13) 0.0219(15) 0.0361(17)
C35 0.052(2) 0.0387(17) 0.0244(15) 0.0129(13) 0.0194(14) 0.0339(16)
C36 0.0303(15) 0.0262(14) 0.0194(13) 0.0085(11) 0.0115(11) 0.0149(12)
C37 0.052(2) 0.0328(16) 0.0169(14) 0.0066(12) 0.0095(13) 0.0264(15)
C38 0.058(2) 0.0369(18) 0.0235(16) 0.0118(14) 0.0047(15) 0.0080(16)
C39 0.049(2) 0.050(2) 0.0310(18) 0.0133(16) 0.0081(15) 0.0124(17)
C40 0.092(3) 0.069(3) 0.0283(18) 0.0258(18) 0.0335(19) 0.070(3)
C41 0.111(4) 0.044(2) 0.065(3) 0.028(2) 0.060(3) 0.055(2)
C43 0.0256(14) 0.0206(13) 0.0135(12) 0.0027(10) 0.0059(10) 0.0104(11)
C44 0.0273(15) 0.0266(15) 0.0293(16) -0.0020(12) 0.0085(12) 0.0089(12)
C45 0.0231(15) 0.046(2) 0.042(2) -0.0113(16) -0.0018(13) 0.0191(14)
C46 0.048(2) 0.0383(18) 0.0202(15) -0.0046(13) -0.0075(13) 0.0323(16)
C47 0.059(2) 0.0187(14) 0.0192(14) 0.0030(11) 0.0108(14) 0.0156(14)
C48 0.0314(15) 0.0210(13) 0.0173(13) 0.0006(11) 0.0089(11) 0.0073(11)
C49 0.044(2) 0.0339(19) 0.081(3) -0.0084(19) 0.038(2) -0.0039(16)
C50 0.084(3) 0.060(3) 0.038(2) -0.0098(18) -0.016(2) 0.059(2)
C51 0.0409(19) 0.0305(17) 0.052(2) -0.0110(16) 0.0279(17) -0.0028(14)
C52 0.0251(13) 0.0193(12) 0.0176(13) 0.0048(10) 0.0101(10) 0.0130(11)
C53 0.0250(13) 0.0171(12) 0.0236(14) 0.0057(10) 0.0135(11) 0.0099(11)
C54 0.0207(13) 0.0194(13) 0.0208(13) 0.0023(10) 0.0058(10) 0.0073(10)
C55 0.0259(14) 0.0184(12) 0.0193(13) 0.0039(10) 0.0093(11) 0.0099(11)
C56 0.0252(14) 0.0158(12) 0.0209(13) 0.0031(10) 0.0103(11) 0.0051(10)
C57 0.0227(13) 0.0215(13) 0.0166(13) 0.0005(10) 0.0072(10) 0.0093(11)
C58 0.0257(15) 0.0257(15) 0.0373(17) 0.0130(13) 0.0161(13) 0.0078(12)
C59 0.0348(16) 0.0260(15) 0.0226(14) 0.0085(12) 0.0088(12) 0.0095(12)
C60 0.0231(14) 0.0362(16) 0.0220(14) 0.0010(12) 0.0058(11) 0.0060(12)
C9 0.0405(19) 0.043(2) 0.057(2) 0.0303(18) 0.0310(17) 0.0159(16)
C42 0.070(3) 0.082(3) 0.045(2) 0.004(2) 0.015(2) 0.060(3)
C63 0.102(5) 0.079(4) 0.088(4) 0.028(3) 0.038(4) 0.048(3)
C62 0.183(8) 0.052(3) 0.095(5) 0.018(3) 0.082(5) 0.042(4)
C61 0.184(8) 0.041(3) 0.100(5) 0.017(3) -0.010(5) 0.040(4)
C64 0.059(3) 0.124(6) 0.128(6) -0.045(5) -0.012(4) 0.026(4)
O1 0.061(2) 0.056(2) 0.101(3) -0.0064(19) 0.020(2) 0.0240(16)
O2 0.028(2) 0.036(2) 0.157(6) -0.013(3) 0.032(3) 0.0082(17)
C65A 0.036(4) 0.033(3) 0.048(4) 0.011(3) 0.025(3) 0.011(3)
C65B 0.055(5) 0.026(4) 0.040(5) 0.006(3) 0.016(4) 0.009(3)
C66 0.038(3) 0.068(4) 0.247(11) 0.056(5) 0.012(4) 0.019(3)

loop_
_atom_type_symbol
_atom_type_description
_atom_type_scat_dispersion_real
_atom_type_scat_dispersion_imag
_atom_type_scat_source
C C 0.0033 0.0016 'International Tables Vol C Tables 4.2.6.8 and 6.1.1.4'
Ge Ge 0.1547 1.8001 'International Tables Vol C Tables 4.2.6.8 and 6.1.1.4'
O O 0.0106 0.0060 'International Tables Vol C Tables 4.2.6.8 and 6.1.1.4'
H H 0.0000 0.0000 'International Tables Vol C Tables 4.2.6.8 and 6.1.1.4'

loop_
_geom_angle_atom_site_label_1
_geom_angle_atom_site_label_2
_geom_angle_atom_site_label_3
_geom_angle
_geom_angle_site_symmetry_1
_geom_angle_site_symmetry_3
C1 Ge1 C31 124.46(11) . .
C2 C1 C6 118.6(2) . .
C2 C1 Ge1 127.99(19) . .
C6 C1 Ge1 109.35(18) . .
C3 C2 C1 120.4(2) . .
C3 C2 C13 117.6(2) . .
C1 C2 C13 121.9(2) . .
C4 C3 C2 118.8(3) . .
C4 C3 C7 118.3(3) . .
C2 C3 C7 122.9(3) . .
C5 C4 C3 122.6(3) . .
C5 C4 H4 118.7 . .
C3 C4 H4 118.7 . .
C4 C5 C6 118.4(2) . .
C4 C5 C10 119.3(2) . .
C6 C5 C10 122.3(2) . .
C5 C6 C1 121.2(2) . .
C5 C6 C22 118.7(2) . .
C1 C6 C22 120.0(2) . .
C9 C7 C8 109.7(3) . .
C9 C7 C3 111.8(3) . .
C8 C7 C3 111.6(3) . .
C9 C7 H7 107.8 . .
C8 C7 H7 107.8 . .
C3 C7 H7 107.8 . .
C7 C8 H8A 109.5 . .
C7 C8 H8B 109.5 . .
H8A C8 H8B 109.5 . .
C7 C8 H8C 109.5 . .
H8A C8 H8C 109.5 . .
H8B C8 H8C 109.5 . .
C5 C10 C11 110.7(2) . .
C5 C10 C12 112.9(2) . .
C11 C10 C12 109.9(2) . .
C5 C10 H10 107.7 . .
C11 C10 H10 107.7 . .
C12 C10 H10 107.7 . .
C10 C11 H11A 109.5 . .
C10 C11 H11B 109.5 . .
H11A C11 H11B 109.5 . .
C10 C11 H11C 109.5 . .
H11A C11 H11C 109.5 . .
H11B C11 H11C 109.5 . .
C10 C12 H12A 109.5 . .
C10 C12 H12B 109.5 . .
H12A C12 H12B 109.5 . .
C10 C12 H12C 109.5 . .
H12A C12 H12C 109.5 . .
H12B C12 H12C 109.5 . .
C18 C13 C14 119.8(2) . .
C18 C13 C2 120.2(2) . .
C14 C13 C2 119.6(2) . .
C15 C14 C13 119.2(3) . .
C15 C14 C19 120.3(3) . .
C13 C14 C19 120.4(3) . .
C16 C15 C14 121.4(3) . .
C16 C15 H15 119.3 . .
C14 C15 H15 119.3 . .
C17 C16 C15 118.5(3) . .
C17 C16 C20 120.3(3) . .
C15 C16 C20 121.2(3) . .
C16 C17 C18 122.1(3) . .
C16 C17 H17 119.0 . .
C18 C17 H17 119.0 . .
C17 C18 C13 119.0(3) . .
C17 C18 C21 120.3(3) . .
C13 C18 C21 120.7(3) . .
C14 C19 H19A 109.5 . .
C14 C19 H19B 109.5 . .
H19A C19 H19B 109.5 . .
C14 C19 H19C 109.5 . .
H19A C19 H19C 109.5 . .
H19B C19 H19C 109.5 . .
C16 C20 H20A 109.5 . .
C16 C20 H20B 109.5 . .
H20A C20 H20B 109.5 . .
C16 C20 H20C 109.5 . .
H20A C20 H20C 109.5 . .
H20B C20 H20C 109.5 . .
C18 C21 H21A 109.5 . .
C18 C21 H21B 109.5 . .
H21A C21 H21B 109.5 . .
C18 C21 H21C 109.5 . .
H21A C21 H21C 109.5 . .
H21B C21 H21C 109.5 . .
C27 C22 C23 119.8(2) . .
C27 C22 C6 122.7(2) . .
C23 C22 C6 117.3(2) . .
C24 C23 C22 119.2(2) . .
C24 C23 C28 120.7(2) . .
C22 C23 C28 119.9(2) . .
C23 C24 C25 122.0(3) . .
C23 C24 H24 119.0 . .
C25 C24 H24 119.0 . .
C26 C25 C24 118.0(3) . .
C26 C25 C29 122.1(3) . .
C24 C25 C29 119.9(3) . .
C25 C26 C27 122.5(3) . .
C25 C26 H26 118.8 . .
C27 C26 H26 118.8 . .
C26 C27 C22 118.4(2) . .
C26 C27 C30 119.6(2) . .
C22 C27 C30 122.0(2) . .
C23 C28 H28A 109.5 . .
C23 C28 H28B 109.5 . .
H28A C28 H28B 109.5 . .
C23 C28 H28C 109.5 . .
H28A C28 H28C 109.5 . .
H28B C28 H28C 109.5 . .
C25 C29 H29A 109.5 . .
C25 C29 H29B 109.5 . .
H29A C29 H29B 109.5 . .
C25 C29 H29C 109.5 . .
H29A C29 H29C 109.5 . .
H29B C29 H29C 109.5 . .
C27 C30 H30A 109.5 . .
C27 C30 H30B 109.5 . .
H30A C30 H30B 109.5 . .
C27 C30 H30C 109.5 . .
H30A C30 H30C 109.5 . .
H30B C30 H30C 109.5 . .
C32 C31 C36 118.7(2) . .
C32 C31 Ge1 129.5(2) . .
C36 C31 Ge1 108.28(19) . .
C31 C32 C33 120.1(2) . .
C31 C32 C43 121.5(2) . .
C33 C32 C43 118.3(2) . .
C34 C33 C32 119.0(3) . .
C34 C33 C37 118.5(3) . .
C32 C33 C37 122.5(3) . .
C33 C34 C35 122.6(3) . .
C33 C34 H34 118.7 . .
C35 C34 H34 118.7 . .
C34 C35 C36 118.0(3) . .
C34 C35 C40 119.6(3) . .
C36 C35 C40 122.3(3) . .
C35 C36 C31 121.5(3) . .
C35 C36 C52 117.7(2) . .
C31 C36 C52 120.4(2) . .
C38 C37 C33 112.4(3) . .
C38 C37 C39 109.7(3) . .
C33 C37 C39 111.6(3) . .
C38 C37 H37 107.6 . .
C33 C37 H37 107.6 . .
C39 C37 H37 107.6 . .
C37 C38 H38A 109.5 . .
C37 C38 H38B 109.5 . .
H38A C38 H38B 109.5 . .
C37 C38 H38C 109.5 . .
H38A C38 H38C 109.5 . .
H38B C38 H38C 109.5 . .
C37 C39 H39A 109.5 . .
C37 C39 H39B 109.5 . .
H39A C39 H39B 109.5 . .
C37 C39 H39C 109.5 . .
H39A C39 H39C 109.5 . .
H39B C39 H39C 109.5 . .
C42 C40 C41 110.2(3) . .
C42 C40 C35 111.1(3) . .
C41 C40 C35 112.6(3) . .
C42 C40 H40 107.6 . .
C41 C40 H40 107.6 . .
C35 C40 H40 107.6 . .
C40 C41 H41A 109.5 . .
C40 C41 H41B 109.5 . .
H41A C41 H41B 109.5 . .
C40 C41 H41C 109.5 . .
H41A C41 H41C 109.5 . .
H41B C41 H41C 109.5 . .
C48 C43 C44 119.9(3) . .
C48 C43 C32 120.3(2) . .
C44 C43 C32 119.5(2) . .
C45 C44 C43 119.2(3) . .
C45 C44 C49 120.8(3) . .
C43 C44 C49 120.0(3) . .
C46 C45 C44 121.8(3) . .
C46 C45 H45 119.1 . .
C44 C45 H45 119.1 . .
C45 C46 C47 118.3(3) . .
C45 C46 C50 120.7(4) . .
C47 C46 C50 121.0(4) . .
C46 C47 C48 122.1(3) . .
C46 C47 H47 119.0 . .
C48 C47 H47 119.0 . .
C43 C48 C47 118.6(3) . .
C43 C48 C51 120.7(3) . .
C47 C48 C51 120.8(3) . .
C44 C49 H49A 109.5 . .
C44 C49 H49B 109.5 . .
H49A C49 H49B 109.5 . .
C44 C49 H49C 109.5 . .
H49A C49 H49C 109.5 . .
H49B C49 H49C 109.5 . .
C46 C50 H50A 109.5 . .
C46 C50 H50B 109.5 . .
H50A C50 H50B 109.5 . .
C46 C50 H50C 109.5 . .
H50A C50 H50C 109.5 . .
H50B C50 H50C 109.5 . .
C48 C51 H51A 109.5 . .
C48 C51 H51B 109.5 . .
H51A C51 H51B 109.5 . .
C48 C51 H51C 109.5 . .
H51A C51 H51C 109.5 . .
H51B C51 H51C 109.5 . .
C53 C52 C57 120.2(2) . .
C53 C52 C36 122.6(2) . .
C57 C52 C36 116.8(2) . .
C54 C53 C52 118.7(2) . .
C54 C53 C58 119.0(3) . .
C52 C53 C58 122.3(2) . .
C55 C54 C53 122.1(3) . .
C55 C54 H54 119.0 . .
C53 C54 H54 119.0 . .
C54 C55 C56 118.1(2) . .
C54 C55 C59 121.8(3) . .
C56 C55 C59 120.1(2) . .
C57 C56 C55 121.8(3) . .
C57 C56 H56 119.1 . .
C55 C56 H56 119.1 . .
C56 C57 C52 119.0(2) . .
C56 C57 C60 120.4(3) . .
C52 C57 C60 120.5(2) . .
C53 C58 H58A 109.5 . .
C53 C58 H58B 109.5 . .
H58A C58 H58B 109.5 . .
C53 C58 H58C 109.5 . .
H58A C58 H58C 109.5 . .
H58B C58 H58C 109.5 . .
C55 C59 H59A 109.5 . .
C55 C59 H59B 109.5 . .
H59A C59 H59B 109.5 . .
C55 C59 H59C 109.5 . .
H59A C59 H59C 109.5 . .
H59B C59 H59C 109.5 . .
C57 C60 H60A 109.5 . .
C57 C60 H60B 109.5 . .
H60A C60 H60B 109.5 . .
C57 C60 H60C 109.5 . .
H60A C60 H60C 109.5 . .
H60B C60 H60C 109.5 . .
C7 C9 H9A 109.5 . .
C7 C9 H9B 109.5 . .
H9A C9 H9B 109.5 . .
C7 C9 H9C 109.5 . .
H9A C9 H9C 109.5 . .
H9B C9 H9C 109.5 . .
C40 C42 H42A 109.5 . .
C40 C42 H42B 109.5 . .
H42A C42 H42B 109.5 . .
C40 C42 H42C 109.5 . .
H42A C42 H42C 109.5 . .
H42B C42 H42C 109.5 . .
O1 C63 C64 117.2(5) . .
O1 C63 H63A 108.0 . .
C64 C63 H63A 108.0 . .
O1 C63 H63B 108.0 . .
C64 C63 H63B 108.0 . .
H63A C63 H63B 107.2 . .
O1 C62 C61 114.8(6) . .
O1 C62 H62A 108.6 . .
C61 C62 H62A 108.6 . .
O1 C62 H62B 108.6 . .
C61 C62 H62B 108.6 . .
H62A C62 H62B 107.5 . .
C62 C61 H61A 109.5 . .
C62 C61 H61B 109.5 . .
H61A C61 H61B 109.5 . .
C62 C61 H61C 109.5 . .
H61A C61 H61C 109.5 . .
H61B C61 H61C 109.5 . .
C63 C64 H64A 109.5 . .
C63 C64 H64B 109.5 . .
H64A C64 H64B 109.5 . .
C63 C64 H64C 109.5 . .
H64A C64 H64C 109.5 . .
H64B C64 H64C 109.5 . .
C63 O1 C62 118.2(5) . .
C65B O2 C65B 180.0(7) . 2_666
C65B O2 C65A 125.8(5) . 2_666
C65B O2 C65A 54.2(5) 2_666 2_666
C65B O2 C65A 54.2(5) . .
C65B O2 C65A 125.8(5) 2_666 .
C65A O2 C65A 179.998(2) 2_666 .
C66 C65A O2 123.3(5) . .
C66 C65A H65A 106.5 . .
O2 C65A H65A 106.5 . .
C66 C65A H65B 106.5 . .
O2 C65A H65B 106.5 . .
H65A C65A H65B 106.5 . .
O2 C65B C66 128.2(7) . .
O2 C65B H65C 105.3 . .
C66 C65B H65C 105.3 . .
O2 C65B H65D 105.3 . .
C66 C65B H65D 105.3 . .
H65C C65B H65D 106.0 . .
C65A C66 C65B 54.2(5) . .
C65A C66 H66A 109.5 . .
C65B C66 H66A 163.6 . .
C65A C66 H66B 109.5 . .
C65B C66 H66B 80.3 . .
H66A C66 H66B 109.5 . .
C65A C66 H66C 109.5 . .
C65B C66 H66C 78.1 . .
H66A C66 H66C 109.5 . .
H66B C66 H66C 109.5 . .
C65A C66 H66D 109.5 . .
C65B C66 H66D 55.3 . .
H66A C66 H66D 141.1 . .
H66B C66 H66D 56.3 . .
H66C C66 H66D 56.3 . .
C65A C66 H66E 109.5 . .
C65B C66 H66E 123.9 . .
H66A C66 H66E 56.3 . .
H66B C66 H66E 141.1 . .
H66C C66 H66E 56.3 . .
H66D C66 H66E 109.5 . .
C65A C66 H66F 109.5 . .
C65B C66 H66F 126.6 . .
H66A C66 H66F 56.3 . .
H66B C66 H66F 56.3 . .
H66C C66 H66F 141.1 . .
H66D C66 H66F 109.5 . .
H66E C66 H66F 109.5 . .

loop_
_geom_bond_atom_site_label_1
_geom_bond_atom_site_label_2
_geom_bond_distance
_geom_bond_site_symmetry_2
Ge1 C1 2.051(3) .
Ge1 C31 2.054(3) .
C1 C2 1.412(4) .
C1 C6 1.418(4) .
C2 C3 1.411(4) .
C2 C13 1.498(4) .
C3 C4 1.392(4) .
C3 C7 1.530(4) .
C4 C5 1.390(4) .
C4 H4 0.9300 .
C5 C6 1.401(4) .
C5 C10 1.528(4) .
C6 C22 1.506(4) .
C7 C9 1.516(5) .
C7 C8 1.528(5) .
C7 H7 0.9800 .
C8 H8A 0.9600 .
C8 H8B 0.9600 .
C8 H8C 0.9600 .
C10 C11 1.531(4) .
C10 C12 1.531(4) .
C10 H10 0.9800 .
C11 H11A 0.9600 .
C11 H11B 0.9600 .
C11 H11C 0.9600 .
C12 H12A 0.9600 .
C12 H12B 0.9600 .
C12 H12C 0.9600 .
C13 C18 1.401(4) .
C13 C14 1.406(4) .
C14 C15 1.393(4) .
C14 C19 1.508(4) .
C15 C16 1.388(5) .
C15 H15 0.9300 .
C16 C17 1.383(5) .
C16 C20 1.515(4) .
C17 C18 1.388(4) .
C17 H17 0.9300 .
C18 C21 1.516(4) .
C19 H19A 0.9600 .
C19 H19B 0.9600 .
C19 H19C 0.9600 .
C20 H20A 0.9600 .
C20 H20B 0.9600 .
C20 H20C 0.9600 .
C21 H21A 0.9600 .
C21 H21B 0.9600 .
C21 H21C 0.9600 .
C22 C27 1.406(4) .
C22 C23 1.416(4) .
C23 C24 1.384(4) .
C23 C28 1.505(4) .
C24 C25 1.390(4) .
C24 H24 0.9300 .
C25 C26 1.385(4) .
C25 C29 1.515(4) .
C26 C27 1.396(4) .
C26 H26 0.9300 .
C27 C30 1.508(4) .
C28 H28A 0.9600 .
C28 H28B 0.9600 .
C28 H28C 0.9600 .
C29 H29A 0.9600 .
C29 H29B 0.9600 .
C29 H29C 0.9600 .
C30 H30A 0.9600 .
C30 H30B 0.9600 .
C30 H30C 0.9600 .
C31 C32 1.408(4) .
C31 C36 1.413(4) .
C32 C33 1.415(4) .
C32 C43 1.500(4) .
C33 C34 1.388(4) .
C33 C37 1.527(4) .
C34 C35 1.389(4) .
C34 H34 0.9300 .
C35 C36 1.403(4) .
C35 C40 1.527(4) .
C36 C52 1.515(4) .
C37 C38 1.524(5) .
C37 C39 1.534(5) .
C37 H37 0.9800 .
C38 H38A 0.9600 .
C38 H38B 0.9600 .
C38 H38C 0.9600 .
C39 H39A 0.9600 .
C39 H39B 0.9600 .
C39 H39C 0.9600 .
C40 C42 1.520(6) .
C40 C41 1.526(6) .
C40 H40 0.9800 .
C41 H41A 0.9600 .
C41 H41B 0.9600 .
C41 H41C 0.9600 .
C43 C48 1.400(4) .
C43 C44 1.401(4) .
C44 C45 1.392(4) .
C44 C49 1.507(5) .
C45 C46 1.380(5) .
C45 H45 0.9300 .
C46 C47 1.381(5) .
C46 C50 1.515(4) .
C47 C48 1.400(4) .
C47 H47 0.9300 .
C48 C51 1.508(4) .
C49 H49A 0.9600 .
C49 H49B 0.9600 .
C49 H49C 0.9600 .
C50 H50A 0.9600 .
C50 H50B 0.9600 .
C50 H50C 0.9600 .
C51 H51A 0.9600 .
C51 H51B 0.9600 .
C51 H51C 0.9600 .
C52 C53 1.400(4) .
C52 C57 1.407(4) .
C53 C54 1.398(4) .
C53 C58 1.509(4) .
C54 C55 1.385(4) .
C54 H54 0.9300 .
C55 C56 1.395(4) .
C55 C59 1.510(4) .
C56 C57 1.390(4) .
C56 H56 0.9300 .
C57 C60 1.511(4) .
C58 H58A 0.9600 .
C58 H58B 0.9600 .
C58 H58C 0.9600 .
C59 H59A 0.9600 .
C59 H59B 0.9600 .
C59 H59C 0.9600 .
C60 H60A 0.9600 .
C60 H60B 0.9600 .
C60 H60C 0.9600 .
C9 H9A 0.9600 .
C9 H9B 0.9600 .
C9 H9C 0.9600 .
C42 H42A 0.9600 .
C42 H42B 0.9600 .
C42 H42C 0.9600 .
C63 O1 1.352(7) .
C63 C64 1.410(9) .
C63 H63A 0.9700 .
C63 H63B 0.9700 .
C62 O1 1.388(7) .
C62 C61 1.411(9) .
C62 H62A 0.9700 .
C62 H62B 0.9700 .
C61 H61A 0.9600 .
C61 H61B 0.9600 .
C61 H61C 0.9600 .
C64 H64A 0.9600 .
C64 H64B 0.9600 .
C64 H64C 0.9600 .
O2 C65B 1.211(8) .
O2 C65B 1.211(8) 2_666
O2 C65A 1.462(7) 2_666
O2 C65A 1.462(7) .
C65A C66 1.250(10) .
C65A H65A 0.9700 .
C65A H65B 0.9700 .
C65B C66 1.442(9) .
C65B H65C 0.9700 .
C65B H65D 0.9700 .
C66 H66A 0.9600 .
C66 H66B 0.9600 .
C66 H66C 0.9600 .
C66 H66D 0.9600 .
C66 H66E 0.9600 .
C66 H66F 0.9600 .

loop_
_geom_torsion_atom_site_label_1
_geom_torsion_atom_site_label_2
_geom_torsion_atom_site_label_3
_geom_torsion_atom_site_label_4
_geom_torsion
_geom_torsion_site_symmetry_1
C31 Ge1 C1 C2 71.1(3) .
C31 Ge1 C1 C6 -132.34(18) .
C6 C1 C2 C3 0.1(4) .
Ge1 C1 C2 C3 154.7(2) .
C6 C1 C2 C13 -178.8(2) .
Ge1 C1 C2 C13 -24.1(4) .
C1 C2 C3 C4 0.3(4) .
C13 C2 C3 C4 179.2(3) .
C1 C2 C3 C7 -178.6(3) .
C13 C2 C3 C7 0.3(4) .
C2 C3 C4 C5 0.1(5) .
C7 C3 C4 C5 179.1(3) .
C3 C4 C5 C6 -0.9(5) .
C3 C4 C5 C10 -179.2(3) .
C4 C5 C6 C1 1.3(4) .
C10 C5 C6 C1 179.5(2) .
C4 C5 C6 C22 178.2(2) .
C10 C5 C6 C22 -3.6(4) .
C2 C1 C6 C5 -0.9(4) .
Ge1 C1 C6 C5 -160.0(2) .
C2 C1 C6 C22 -177.7(2) .
Ge1 C1 C6 C22 23.2(3) .
C4 C3 C7 C9 -62.1(4) .
C2 C3 C7 C9 116.8(3) .
C4 C3 C7 C8 61.2(4) .
C2 C3 C7 C8 -119.9(3) .
C4 C5 C10 C11 72.7(3) .
C6 C5 C10 C11 -105.6(3) .
C4 C5 C10 C12 -51.0(4) .
C6 C5 C10 C12 130.8(3) .
C3 C2 C13 C18 -87.1(3) .
C1 C2 C13 C18 91.8(3) .
C3 C2 C13 C14 85.2(3) .
C1 C2 C13 C14 -95.9(3) .
C18 C13 C14 C15 -1.6(4) .
C2 C13 C14 C15 -174.0(3) .
C18 C13 C14 C19 175.1(3) .
C2 C13 C14 C19 2.8(4) .
C13 C14 C15 C16 2.0(4) .
C19 C14 C15 C16 -174.8(3) .
C14 C15 C16 C17 -0.7(4) .
C14 C15 C16 C20 -180.0(3) .
C15 C16 C17 C18 -0.9(4) .
C20 C16 C17 C18 178.3(3) .
C16 C17 C18 C13 1.3(4) .
C16 C17 C18 C21 -179.7(3) .
C14 C13 C18 C17 0.0(4) .
C2 C13 C18 C17 172.3(3) .
C14 C13 C18 C21 -179.0(3) .
C2 C13 C18 C21 -6.7(4) .
C5 C6 C22 C27 93.6(3) .
C1 C6 C22 C27 -89.5(3) .
C5 C6 C22 C23 -81.3(3) .
C1 C6 C22 C23 95.6(3) .
C27 C22 C23 C24 2.6(4) .
C6 C22 C23 C24 177.7(2) .
C27 C22 C23 C28 -173.0(2) .
C6 C22 C23 C28 2.0(4) .
C22 C23 C24 C25 0.1(4) .
C28 C23 C24 C25 175.7(3) .
C23 C24 C25 C26 -1.7(4) .
C23 C24 C25 C29 179.0(3) .
C24 C25 C26 C27 0.5(4) .
C29 C25 C26 C27 179.8(3) .
C25 C26 C27 C22 2.1(4) .
C25 C26 C27 C30 -176.0(3) .
C23 C22 C27 C26 -3.7(4) .
C6 C22 C27 C26 -178.5(2) .
C23 C22 C27 C30 174.4(3) .
C6 C22 C27 C30 -0.3(4) .
C1 Ge1 C31 C32 65.8(3) .
C1 Ge1 C31 C36 -136.15(18) .
C36 C31 C32 C33 0.1(4) .
Ge1 C31 C32 C33 156.1(2) .
C36 C31 C32 C43 179.6(3) .
Ge1 C31 C32 C43 -24.3(4) .
C31 C32 C33 C34 -1.5(5) .
C43 C32 C33 C34 178.9(3) .
C31 C32 C33 C37 177.0(3) .
C43 C32 C33 C37 -2.6(5) .
C32 C33 C34 C35 2.5(6) .
C37 C33 C34 C35 -176.0(3) .
C33 C34 C35 C36 -1.9(6) .
C33 C34 C35 C40 179.2(4) .
C34 C35 C36 C31 0.4(5) .
C40 C35 C36 C31 179.2(3) .
C34 C35 C36 C52 174.3(3) .
C40 C35 C36 C52 -6.9(5) .
C32 C31 C36 C35 0.5(4) .
Ge1 C31 C36 C35 -160.2(3) .
C32 C31 C36 C52 -173.2(3) .
Ge1 C31 C36 C52 26.0(3) .
C34 C33 C37 C38 -64.2(4) .
C32 C33 C37 C38 117.3(3) .
C34 C33 C37 C39 59.6(4) .
C32 C33 C37 C39 -118.9(3) .
C34 C35 C40 C42 71.0(5) .
C36 C35 C40 C42 -107.9(4) .
C34 C35 C40 C41 -53.2(5) .
C36 C35 C40 C41 128.0(4) .
C31 C32 C43 C48 96.0(3) .
C33 C32 C43 C48 -84.5(4) .
C31 C32 C43 C44 -90.1(3) .
C33 C32 C43 C44 89.5(3) .
C48 C43 C44 C45 -3.4(4) .
C32 C43 C44 C45 -177.4(3) .
C48 C43 C44 C49 173.8(3) .
C32 C43 C44 C49 -0.2(4) .
C43 C44 C45 C46 2.9(5) .
C49 C44 C45 C46 -174.3(3) .
C44 C45 C46 C47 0.0(5) .
C44 C45 C46 C50 -178.8(3) .
C45 C46 C47 C48 -2.5(5) .
C50 C46 C47 C48 176.3(3) .
C44 C43 C48 C47 1.0(4) .
C32 C43 C48 C47 174.9(3) .
C44 C43 C48 C51 -179.0(3) .
C32 C43 C48 C51 -5.1(4) .
C46 C47 C48 C43 2.0(4) .
C46 C47 C48 C51 -178.0(3) .
C35 C36 C52 C53 91.2(4) .
C31 C36 C52 C53 -94.8(3) .
C35 C36 C52 C57 -81.7(3) .
C31 C36 C52 C57 92.3(3) .
C57 C52 C53 C54 -2.8(4) .
C36 C52 C53 C54 -175.4(2) .
C57 C52 C53 C58 175.8(2) .
C36 C52 C53 C58 3.2(4) .
C52 C53 C54 C55 2.1(4) .
C58 C53 C54 C55 -176.5(2) .
C53 C54 C55 C56 -0.2(4) .
C53 C54 C55 C59 178.4(3) .
C54 C55 C56 C57 -1.1(4) .
C59 C55 C56 C57 -179.7(3) .
C55 C56 C57 C52 0.4(4) .
C55 C56 C57 C60 176.8(3) .
C53 C52 C57 C56 1.6(4) .
C36 C52 C57 C56 174.6(2) .
C53 C52 C57 C60 -174.8(2) .
C36 C52 C57 C60 -1.8(4) .
C64 C63 O1 C62 174.0(6) .
C61 C62 O1 C63 175.7(6) .
C65B O2 C65A C66 2.6(7) .
C65B O2 C65A C66 -177.4(7) 2_666
C65A O2 C65A C66 51(15) 2_666
C65B O2 C65B C66 43(27) 2_666
C65A O2 C65B C66 177.6(6) 2_666
C65A O2 C65B C66 -2.4(6) .
O2 C65A C66 C65B -2.2(6) .
O2 C65B C66 C65A 2.8(7) .
